data_7035714
loop_
_publ_author_name
'Z\'abransk\'y, Martin'
'C\'isa\<rov\'a, Ivana'
'\<St\<epni\<cka, Petr'

_publ_section_title
;
 Ferrocenylmethylation reactions with a phosphinoferrocene betaine.
;
_journal_issue 32
_journal_name_full 'Dalton transactions (Cambridge, England : 2003)'
_journal_page_first 14494
_journal_page_last 14506
_journal_paper_doi 10.1039/c5dt01877c
_journal_volume 44
_journal_year 2015
_chemical_formula_moiety 'C30 H27 Fe O2 P S'
_chemical_formula_sum 'C30 H27 Fe O2 P S'
_chemical_formula_weight 538.40
_space_group_crystal_system triclinic
_space_group_IT_number 2
_space_group_name_Hall '-P 1'
_space_group_name_H-M_alt 'P -1'
_atom_sites_solution_hydrogens geom
_atom_sites_solution_primary direct
_atom_sites_solution_secondary difmap
_audit_creation_method SHELXL-97
_audit_update_record
;
2015-05-15 deposited with the CCDC.
2015-07-08 downloaded from the CCDC.
;
_cell_angle_alpha 110.459(2)
_cell_angle_beta 102.564(3)
_cell_angle_gamma 99.109(2)
_cell_formula_units_Z 2
_cell_length_a 8.2576(5)
_cell_length_b 12.8146(9)
_cell_length_c 13.7867(9)
_cell_measurement_reflns_used 9393
_cell_measurement_temperature 150(2)
_cell_measurement_theta_max 27.66
_cell_measurement_theta_min 2.75
_cell_volume 1289.58(15)
_computing_cell_refinement 'Bruker SAINT'
_computing_data_collection 'Bruker APEX2'
_computing_data_reduction 'Bruker SAINT'
_computing_molecular_graphics 'PLATON (Spek, 2003)'
_computing_publication_material 'PLATON (Spek, 2003)'
_computing_structure_refinement 'SHELXL-97 (Sheldrick, 2008)'
_computing_structure_solution 'SHELXS-97 (Sheldrick, 2008)'
_diffrn_ambient_temperature 150(2)
_diffrn_measured_fraction_theta_full 0.997
_diffrn_measured_fraction_theta_max 0.997
_diffrn_measurement_device_type 'Bruker APEX-II CCD'
_diffrn_measurement_method '\f and \w scans'
_diffrn_radiation_monochromator graphite
_diffrn_radiation_source 'fine-focus sealed tube'
_diffrn_radiation_type MoK\a
_diffrn_radiation_wavelength 0.71073
_diffrn_reflns_av_R_equivalents 0.0293
_diffrn_reflns_av_sigmaI/netI 0.0381
_diffrn_reflns_limit_h_max 7
_diffrn_reflns_limit_h_min -10
_diffrn_reflns_limit_k_max 15
_diffrn_reflns_limit_k_min -16
_diffrn_reflns_limit_l_max 17
_diffrn_reflns_limit_l_min -17
_diffrn_reflns_number 13745
_diffrn_reflns_theta_full 27.49
_diffrn_reflns_theta_max 27.49
_diffrn_reflns_theta_min 1.65
_exptl_absorpt_coefficient_mu 0.754
_exptl_absorpt_correction_T_max 0.822
_exptl_absorpt_correction_T_min 0.691
_exptl_absorpt_correction_type numerical
_exptl_absorpt_process_details 'SADABS V2014/4 (Bruker AXS Inc.)'
_exptl_crystal_colour orange
_exptl_crystal_density_diffrn 1.387
_exptl_crystal_density_method 'not measured'
_exptl_crystal_description prism
_exptl_crystal_F_000 560
_exptl_crystal_size_max 0.53
_exptl_crystal_size_mid 0.39
_exptl_crystal_size_min 0.27
_refine_diff_density_max 1.223
_refine_diff_density_min -0.450
_refine_diff_density_rms 0.074
_refine_ls_extinction_method none
_refine_ls_goodness_of_fit_ref 1.032
_refine_ls_hydrogen_treatment constr
_refine_ls_matrix_type full
_refine_ls_number_parameters 317
_refine_ls_number_reflns 5908
_refine_ls_number_restraints 0
_refine_ls_restrained_S_all 1.032
_refine_ls_R_factor_all 0.0419
_refine_ls_R_factor_gt 0.0363
_refine_ls_shift/su_max 0.001
_refine_ls_shift/su_mean 0.000
_refine_ls_structure_factor_coef Fsqd
_refine_ls_weighting_details 'calc w=1/[\s^2^(Fo^2^)+(0.0572P)^2^+0.6548P] where P=(Fo^2^+2Fc^2^)/3'
_refine_ls_weighting_scheme calc
_refine_ls_wR_factor_gt 0.0984
_refine_ls_wR_factor_ref 0.1025
_reflns_number_gt 5235
_reflns_number_total 5908
_reflns_threshold_expression >2sigma(I)
_cod_data_source_file c5dt01877c2.cif
_cod_data_source_block za201
_cod_depositor_comments 'Adding full bibliography for 7035709--7035719.cif.'
_cod_database_code 7035714

loop_
_space_group_symop_id
_space_group_symop_operation_xyz
1 'x, y, z'
2 '-x, -y, -z'

loop_
_atom_site_label
_atom_site_type_symbol
_atom_site_fract_x
_atom_site_fract_y
_atom_site_fract_z
_atom_site_U_iso_or_equiv
_atom_site_adp_type
_atom_site_occupancy
_atom_site_symmetry_multiplicity
_atom_site_calc_flag
_atom_site_refinement_flags
Fe Fe 0.31918(3) 0.37487(2) 0.094314(19) 0.01674(9) Uani 1 1 d .
S S 0.32557(6) 0.58340(4) 0.45456(3) 0.01747(11) Uani 1 1 d .
P P -0.11498(6) 0.24794(4) -0.03657(4) 0.02052(12) Uani 1 1 d .
O1 O 0.49486(17) 0.65363(12) 0.47759(11) 0.0267(3) Uani 1 1 d .
O2 O 0.2878(2) 0.54433(13) 0.53559(11) 0.0276(3) Uani 1 1 d .
C1 C 0.3377(2) 0.48483(15) 0.24741(14) 0.0178(3) Uani 1 1 d .
C2 C 0.5044(2) 0.48924(16) 0.23258(15) 0.0232(4) Uani 1 1 d .
H2 H 0.5968 0.4721 0.2736 0.028 Uiso 1 1 calc R
C3 C 0.5073(3) 0.52389(17) 0.14554(17) 0.0307(5) Uani 1 1 d .
H3 H 0.6023 0.5339 0.1183 0.037 Uiso 1 1 calc R
C4 C 0.3445(3) 0.54108(17) 0.10616(16) 0.0293(5) Uani 1 1 d .
H4 H 0.3114 0.5641 0.0479 0.035 Uiso 1 1 calc R
C5 C 0.2393(3) 0.51768(15) 0.16929(14) 0.0219(4) Uani 1 1 d .
H5 H 0.1240 0.5230 0.1609 0.026 Uiso 1 1 calc R
C6 C 0.1078(2) 0.24226(15) -0.00696(14) 0.0185(3) Uani 1 1 d .
C7 C 0.2058(2) 0.21075(15) 0.07271(15) 0.0194(4) Uani 1 1 d .
H7 H 0.1647 0.1887 0.1237 0.023 Uiso 1 1 calc R
C8 C 0.3746(3) 0.21786(16) 0.06295(16) 0.0247(4) Uani 1 1 d .
H8 H 0.4655 0.2017 0.1062 0.030 Uiso 1 1 calc R
C9 C 0.3834(3) 0.25351(17) -0.02321(16) 0.0276(4) Uani 1 1 d .
H9 H 0.4811 0.2648 -0.0478 0.033 Uiso 1 1 calc R
C10 C 0.2200(3) 0.26930(16) -0.06605(15) 0.0239(4) Uani 1 1 d .
H10 H 0.1904 0.2935 -0.1238 0.029 Uiso 1 1 calc R
C11 C 0.2845(2) 0.45682(15) 0.33379(14) 0.0172(3) Uani 1 1 d .
H11A H 0.3476 0.4029 0.3509 0.021 Uiso 1 1 calc R
H11B H 0.1604 0.4179 0.3069 0.021 Uiso 1 1 calc R
C12 C -0.2127(2) 0.11461(16) -0.15867(14) 0.0197(4) Uani 1 1 d .
C13 C -0.1345(3) 0.02389(17) -0.18912(16) 0.0265(4) Uani 1 1 d .
H13 H -0.0277 0.0278 -0.1432 0.032 Uiso 1 1 calc R
C14 C -0.2120(3) -0.07182(18) -0.28597(17) 0.0315(5) Uani 1 1 d .
H14 H -0.1582 -0.1332 -0.3057 0.038 Uiso 1 1 calc R
C15 C -0.3672(3) -0.07798(18) -0.35373(17) 0.0335(5) Uani 1 1 d .
H15 H -0.4197 -0.1434 -0.4200 0.040 Uiso 1 1 calc R
C16 C -0.4459(3) 0.0109(2) -0.32512(17) 0.0314(5) Uani 1 1 d .
H16 H -0.5528 0.0061 -0.3715 0.038 Uiso 1 1 calc R
C17 C -0.3689(2) 0.10778(18) -0.22818(15) 0.0246(4) Uani 1 1 d .
H17 H -0.4227 0.1692 -0.2094 0.030 Uiso 1 1 calc R
C18 C -0.1750(2) 0.21001(17) 0.06968(15) 0.0209(4) Uani 1 1 d .
C19 C -0.2317(3) 0.09780(18) 0.06116(17) 0.0275(4) Uani 1 1 d .
H19 H -0.2460 0.0345 -0.0046 0.033 Uiso 1 1 calc R
C20 C -0.2674(3) 0.0777(2) 0.14791(18) 0.0333(5) Uani 1 1 d .
H20 H -0.3069 0.0009 0.1410 0.040 Uiso 1 1 calc R
C21 C -0.2456(3) 0.1696(2) 0.24491(18) 0.0349(5) Uani 1 1 d .
H21 H -0.2673 0.1557 0.3048 0.042 Uiso 1 1 calc R
C22 C -0.1921(3) 0.2814(2) 0.25383(16) 0.0315(5) Uani 1 1 d .
H22 H -0.1779 0.3444 0.3198 0.038 Uiso 1 1 calc R
C23 C -0.1592(2) 0.30139(18) 0.16651(16) 0.0251(4) Uani 1 1 d .
H23 H -0.1255 0.3784 0.1726 0.030 Uiso 1 1 calc R
C24 C 0.1739(2) 0.65992(15) 0.42566(14) 0.0178(3) Uani 1 1 d .
C25 C 0.2181(3) 0.74898(17) 0.39328(16) 0.0239(4) Uani 1 1 d .
H25 H 0.3276 0.7670 0.3831 0.029 Uiso 1 1 calc R
C26 C 0.0996(3) 0.81141(19) 0.37598(17) 0.0291(4) Uani 1 1 d .
H26 H 0.1294 0.8728 0.3543 0.035 Uiso 1 1 calc R
C27 C -0.0626(3) 0.78551(18) 0.38987(16) 0.0273(4) Uani 1 1 d .
C28 C -0.1043(3) 0.69468(18) 0.42152(17) 0.0270(4) Uani 1 1 d .
H28 H -0.2140 0.6757 0.4311 0.032 Uiso 1 1 calc R
C29 C 0.0132(2) 0.63199(17) 0.43908(16) 0.0231(4) Uani 1 1 d .
H29 H -0.0162 0.5702 0.4602 0.028 Uiso 1 1 calc R
C30 C -0.1899(3) 0.8543(2) 0.3725(2) 0.0433(6) Uani 1 1 d .
H30A H -0.3056 0.8026 0.3376 0.065 Uiso 1 1 calc R
H30B H -0.1611 0.8928 0.3261 0.065 Uiso 1 1 calc R
H30C H -0.1858 0.9121 0.4426 0.065 Uiso 1 1 calc R

loop_
_atom_site_aniso_label
_atom_site_aniso_U_11
_atom_site_aniso_U_22
_atom_site_aniso_U_33
_atom_site_aniso_U_23
_atom_site_aniso_U_13
_atom_site_aniso_U_12
Fe 0.01858(15) 0.01526(14) 0.01502(13) 0.00292(10) 0.00844(10) 0.00309(10)
S 0.0175(2) 0.0199(2) 0.0136(2) 0.00353(16) 0.00557(16) 0.00685(17)
P 0.0204(2) 0.0195(2) 0.0179(2) 0.00335(18) 0.00391(18) 0.00710(19)
O1 0.0172(7) 0.0236(7) 0.0282(7) -0.0008(6) 0.0037(5) 0.0050(5)
O2 0.0386(8) 0.0360(8) 0.0187(6) 0.0142(6) 0.0153(6) 0.0203(7)
C1 0.0208(9) 0.0141(8) 0.0154(8) 0.0017(6) 0.0076(7) 0.0024(7)
C2 0.0184(9) 0.0210(9) 0.0215(9) -0.0002(7) 0.0078(7) -0.0011(7)
C3 0.0373(12) 0.0195(9) 0.0282(10) 0.0014(8) 0.0195(9) -0.0064(8)
C4 0.0499(13) 0.0191(9) 0.0233(9) 0.0091(8) 0.0185(9) 0.0088(9)
C5 0.0304(10) 0.0175(9) 0.0193(8) 0.0052(7) 0.0108(8) 0.0099(8)
C6 0.0193(9) 0.0166(8) 0.0163(8) 0.0023(6) 0.0068(7) 0.0033(7)
C7 0.0195(9) 0.0147(8) 0.0224(8) 0.0054(7) 0.0072(7) 0.0033(7)
C8 0.0195(9) 0.0179(9) 0.0307(10) 0.0026(8) 0.0065(8) 0.0062(7)
C9 0.0257(10) 0.0217(10) 0.0284(10) -0.0020(8) 0.0174(8) 0.0022(8)
C10 0.0290(10) 0.0215(9) 0.0162(8) 0.0018(7) 0.0105(7) 0.0013(8)
C11 0.0193(9) 0.0145(8) 0.0156(8) 0.0032(6) 0.0062(7) 0.0033(7)
C12 0.0210(9) 0.0188(9) 0.0161(8) 0.0046(7) 0.0047(7) 0.0026(7)
C13 0.0320(11) 0.0236(10) 0.0222(9) 0.0080(8) 0.0041(8) 0.0103(8)
C14 0.0450(13) 0.0201(10) 0.0286(10) 0.0071(8) 0.0113(9) 0.0115(9)
C15 0.0396(12) 0.0229(10) 0.0235(10) 0.0018(8) 0.0040(9) -0.0064(9)
C16 0.0215(10) 0.0378(12) 0.0250(10) 0.0080(9) 0.0012(8) -0.0004(9)
C17 0.0196(9) 0.0303(10) 0.0226(9) 0.0087(8) 0.0070(7) 0.0061(8)
C18 0.0123(8) 0.0271(10) 0.0205(8) 0.0044(7) 0.0055(7) 0.0079(7)
C19 0.0286(11) 0.0265(10) 0.0274(10) 0.0060(8) 0.0132(8) 0.0109(8)
C20 0.0360(12) 0.0319(11) 0.0377(12) 0.0148(9) 0.0184(10) 0.0110(9)
C21 0.0293(11) 0.0512(14) 0.0282(10) 0.0151(10) 0.0163(9) 0.0112(10)
C22 0.0227(10) 0.0402(12) 0.0227(10) 0.0004(9) 0.0115(8) 0.0056(9)
C23 0.0166(9) 0.0271(10) 0.0257(9) 0.0024(8) 0.0089(7) 0.0046(8)
C24 0.0171(8) 0.0204(9) 0.0151(8) 0.0047(7) 0.0058(7) 0.0071(7)
C25 0.0226(9) 0.0268(10) 0.0272(9) 0.0125(8) 0.0127(8) 0.0080(8)
C26 0.0357(12) 0.0301(11) 0.0336(11) 0.0197(9) 0.0164(9) 0.0156(9)
C27 0.0270(10) 0.0331(11) 0.0240(9) 0.0101(8) 0.0078(8) 0.0164(9)
C28 0.0180(9) 0.0324(11) 0.0305(10) 0.0098(8) 0.0105(8) 0.0084(8)
C29 0.0211(9) 0.0233(9) 0.0263(9) 0.0099(8) 0.0099(8) 0.0054(8)
C30 0.0436(14) 0.0537(15) 0.0462(14) 0.0240(12) 0.0177(11) 0.0335(12)

loop_
_atom_type_symbol
_atom_type_description
_atom_type_scat_dispersion_real
_atom_type_scat_dispersion_imag
_atom_type_scat_source
C C 0.0033 0.0016 'International Tables Vol C Tables 4.2.6.8 and 6.1.1.4'
H H 0.0000 0.0000 'International Tables Vol C Tables 4.2.6.8 and 6.1.1.4'
O O 0.0106 0.0060 'International Tables Vol C Tables 4.2.6.8 and 6.1.1.4'
P P 0.1023 0.0942 'International Tables Vol C Tables 4.2.6.8 and 6.1.1.4'
S S 0.1246 0.1234 'International Tables Vol C Tables 4.2.6.8 and 6.1.1.4'
Fe Fe 0.3463 0.8444 'International Tables Vol C Tables 4.2.6.8 and 6.1.1.4'

loop_
_geom_angle_atom_site_label_1
_geom_angle_atom_site_label_2
_geom_angle_atom_site_label_3
_geom_angle
C10 Fe C1 161.24(8)
C10 Fe C2 156.30(8)
C1 Fe C2 40.93(7)
C10 Fe C9 40.82(9)
C1 Fe C9 157.01(9)
C2 Fe C9 120.32(8)
C10 Fe C3 121.02(8)
C1 Fe C3 68.53(7)
C2 Fe C3 40.60(8)
C9 Fe C3 105.70(8)
C10 Fe C7 68.58(8)
C1 Fe C7 108.61(7)
C2 Fe C7 123.45(8)
C9 Fe C7 68.28(7)
C3 Fe C7 158.79(9)
C10 Fe C4 107.24(8)
C1 Fe C4 68.65(7)
C2 Fe C4 68.42(9)
C9 Fe C4 122.26(8)
C3 Fe C4 40.46(10)
C7 Fe C4 159.88(9)
C10 Fe C5 124.27(8)
C1 Fe C5 40.84(7)
C2 Fe C5 68.57(8)
C9 Fe C5 159.61(8)
C3 Fe C5 68.22(8)
C7 Fe C5 124.29(7)
C4 Fe C5 40.65(7)
C10 Fe C8 68.64(8)
C1 Fe C8 122.10(8)
C2 Fe C8 106.25(8)
C9 Fe C8 40.66(8)
C3 Fe C8 121.84(9)
C7 Fe C8 40.50(7)
C4 Fe C8 158.13(9)
C5 Fe C8 159.12(8)
C10 Fe C6 41.10(7)
C1 Fe C6 124.67(7)
C2 Fe C6 160.63(7)
C9 Fe C6 68.89(7)
C3 Fe C6 158.00(8)
C7 Fe C6 40.83(7)
C4 Fe C6 123.15(9)
C5 Fe C6 109.03(8)
C8 Fe C6 68.77(8)
O1 S O2 118.42(9)
O1 S C24 108.50(9)
O2 S C24 107.56(8)
O1 S C11 108.58(8)
O2 S C11 106.55(8)
C24 S C11 106.66(8)
C6 P C18 100.01(8)
C6 P C12 100.60(8)
C18 P C12 103.18(8)
C5 C1 C2 107.69(16)
C5 C1 C11 127.53(17)
C2 C1 C11 124.70(17)
C5 C1 Fe 69.87(10)
C2 C1 Fe 69.66(10)
C11 C1 Fe 128.35(12)
C3 C2 C1 107.83(18)
C3 C2 Fe 69.79(11)
C1 C2 Fe 69.40(10)
C3 C2 H2 126.1
C1 C2 H2 126.1
Fe C2 H2 126.3
C4 C3 C2 108.50(18)
C4 C3 Fe 69.85(12)
C2 C3 Fe 69.62(11)
C4 C3 H3 125.7
C2 C3 H3 125.7
Fe C3 H3 126.4
C3 C4 C5 107.97(18)
C3 C4 Fe 69.69(12)
C5 C4 Fe 69.68(11)
C3 C4 H4 126.0
C5 C4 H4 126.0
Fe C4 H4 126.2
C4 C5 C1 108.01(18)
C4 C5 Fe 69.67(11)
C1 C5 Fe 69.28(10)
C4 C5 H5 126.0
C1 C5 H5 126.0
Fe C5 H5 126.6
C7 C6 C10 106.83(16)
C7 C6 P 129.91(13)
C10 C6 P 123.26(15)
C7 C6 Fe 69.41(10)
C10 C6 Fe 68.85(10)
P C6 Fe 127.32(9)
C8 C7 C6 108.85(16)
C8 C7 Fe 69.83(11)
C6 C7 Fe 69.77(10)
C8 C7 H7 125.6
C6 C7 H7 125.6
Fe C7 H7 126.4
C7 C8 C9 107.91(18)
C7 C8 Fe 69.67(11)
C9 C8 Fe 69.53(11)
C7 C8 H8 126.0
C9 C8 H8 126.0
Fe C8 H8 126.3
C8 C9 C10 108.06(17)
C8 C9 Fe 69.81(11)
C10 C9 Fe 69.23(10)
C8 C9 H9 126.0
C10 C9 H9 126.0
Fe C9 H9 126.6
C9 C10 C6 108.35(17)
C9 C10 Fe 69.95(11)
C6 C10 Fe 70.05(10)
C9 C10 H10 125.8
C6 C10 H10 125.8
Fe C10 H10 125.8
C1 C11 S 111.75(12)
C1 C11 H11A 109.3
S C11 H11A 109.3
C1 C11 H11B 109.3
S C11 H11B 109.3
H11A C11 H11B 107.9
C17 C12 C13 118.77(17)
C17 C12 P 117.34(15)
C13 C12 P 123.75(15)
C14 C13 C12 120.5(2)
C14 C13 H13 119.7
C12 C13 H13 119.7
C15 C14 C13 120.2(2)
C15 C14 H14 119.9
C13 C14 H14 119.9
C16 C15 C14 120.08(19)
C16 C15 H15 120.0
C14 C15 H15 120.0
C15 C16 C17 120.2(2)
C15 C16 H16 119.9
C17 C16 H16 119.9
C16 C17 C12 120.19(19)
C16 C17 H17 119.9
C12 C17 H17 119.9
C19 C18 C23 118.39(18)
C19 C18 P 124.87(14)
C23 C18 P 116.73(15)
C20 C19 C18 120.62(18)
C20 C19 H19 119.7
C18 C19 H19 119.7
C19 C20 C21 120.2(2)
C19 C20 H20 119.9
C21 C20 H20 119.9
C22 C21 C20 119.7(2)
C22 C21 H21 120.1
C20 C21 H21 120.1
C21 C22 C23 120.00(19)
C21 C22 H22 120.0
C23 C22 H22 120.0
C22 C23 C18 120.99(19)
C22 C23 H23 119.5
C18 C23 H23 119.5
C29 C24 C25 120.82(17)
C29 C24 S 119.09(14)
C25 C24 S 120.06(14)
C24 C25 C26 119.02(18)
C24 C25 H25 120.5
C26 C25 H25 120.5
C25 C26 C27 121.20(19)
C25 C26 H26 119.4
C27 C26 H26 119.4
C26 C27 C28 118.57(18)
C26 C27 C30 121.1(2)
C28 C27 C30 120.3(2)
C29 C28 C27 120.62(18)
C29 C28 H28 119.7
C27 C28 H28 119.7
C24 C29 C28 119.76(18)
C24 C29 H29 120.1
C28 C29 H29 120.1
C27 C30 H30A 109.5
C27 C30 H30B 109.5
H30A C30 H30B 109.5
C27 C30 H30C 109.5
H30A C30 H30C 109.5
H30B C30 H30C 109.5

loop_
_geom_bond_atom_site_label_1
_geom_bond_atom_site_label_2
_geom_bond_distance
Fe C10 2.0395(18)
Fe C1 2.0435(17)
Fe C2 2.0470(19)
Fe C9 2.0491(18)
Fe C3 2.0492(19)
Fe C7 2.0507(18)
Fe C4 2.051(2)
Fe C5 2.0514(18)
Fe C8 2.0529(19)
Fe C6 2.0555(18)
S O1 1.4401(14)
S O2 1.4454(14)
S C24 1.7701(19)
S C11 1.7917(17)
P C6 1.8149(19)
P C18 1.8343(19)
P C12 1.8346(18)
C1 C5 1.429(3)
C1 C2 1.430(3)
C1 C11 1.489(2)
C2 C3 1.421(3)
C2 H2 0.9500
C3 C4 1.418(3)
C3 H3 0.9500
C4 C5 1.425(3)
C4 H4 0.9500
C5 H5 0.9500
C6 C7 1.432(3)
C6 C10 1.437(2)
C7 C8 1.420(3)
C7 H7 0.9500
C8 C9 1.425(3)
C8 H8 0.9500
C9 C10 1.426(3)
C9 H9 0.9500
C10 H10 0.9500
C11 H11A 0.9900
C11 H11B 0.9900
C12 C17 1.399(3)
C12 C13 1.399(3)
C13 C14 1.390(3)
C13 H13 0.9500
C14 C15 1.385(3)
C14 H14 0.9500
C15 C16 1.381(3)
C15 H15 0.9500
C16 C17 1.397(3)
C16 H16 0.9500
C17 H17 0.9500
C18 C19 1.395(3)
C18 C23 1.398(3)
C19 C20 1.389(3)
C19 H19 0.9500
C20 C21 1.391(3)
C20 H20 0.9500
C21 C22 1.383(3)
C21 H21 0.9500
C22 C23 1.388(3)
C22 H22 0.9500
C23 H23 0.9500
C24 C29 1.388(2)
C24 C25 1.389(3)
C25 C26 1.391(3)
C25 H25 0.9500
C26 C27 1.399(3)
C26 H26 0.9500
C27 C28 1.399(3)
C27 C30 1.507(3)
C28 C29 1.388(3)
C28 H28 0.9500
C29 H29 0.9500
C30 H30A 0.9800
C30 H30B 0.9800
C30 H30C 0.9800
